data_7237673
loop_
_publ_author_name
'Wang, Yi'
'Song, Siwei'
'Huang, Chuan'
'Qi, Xiujuan'
'Wang, Kangcai'
'Liu, Yuji'
'Zhang, Qinghua'

_publ_section_title
;
 Hunting for advanced high-energy-density materials with well-balanced
 energy and safety through an energetic host--guest inclusion strategy
;
_journal_issue 33
_journal_name_full 'Journal of Materials Chemistry A'
_journal_page_first 19248
_journal_paper_doi 10.1039/C9TA04677A
_journal_volume 7
_journal_year 2019
_chemical_formula_moiety 'Cl O4, C4 H7 N6 O4'
_chemical_formula_sum 'C4 H7 Cl N6 O8'
_chemical_formula_weight 302.61
_space_group_crystal_system orthorhombic
_space_group_IT_number 61
_space_group_name_Hall '-P 2ac 2ab'
_space_group_name_H-M_alt 'P b c a'
_atom_sites_solution_hydrogens mixed
_atom_sites_solution_primary dual
_audit_creation_date 2018-05-31
_audit_creation_method
;
Olex2 1.2-beta
(compiled 2016.07.08 svn.r3312 for OlexSys, GUI svn.r5203)
;
_audit_update_record
;
2018-12-29 deposited with the CCDC.	2019-07-15 downloaded from the CCDC.
;
_cell_angle_alpha 90
_cell_angle_beta 90
_cell_angle_gamma 90
_cell_formula_units_Z 8
_cell_length_a 12.410(2)
_cell_length_b 9.9590(19)
_cell_length_c 16.305(3)
_cell_measurement_reflns_used 1192
_cell_measurement_temperature 173
_cell_measurement_theta_max 22.48
_cell_measurement_theta_min 2.99
_cell_volume 2015.2(6)
_computing_cell_refinement 'SAINT v8.34A (Bruker, 2013)'
_computing_data_reduction 'SAINT v8.34A (Bruker, 2013)'
_computing_molecular_graphics 'Olex2 (Dolomanov et al., 2009)'
_computing_publication_material 'Olex2 (Dolomanov et al., 2009)'
_computing_structure_refinement 'ShelXL (Sheldrick, 2015)'
_computing_structure_solution 'ShelXT (Sheldrick, 2015)'
_diffrn_ambient_temperature 173
_diffrn_measured_fraction_theta_full 1.000
_diffrn_measured_fraction_theta_max 0.997
_diffrn_measurement_device_type 'CCD area detector'
_diffrn_measurement_method 'phi and omega scans'
_diffrn_radiation_monochromator graphite
_diffrn_radiation_type MoK\a
_diffrn_radiation_wavelength 0.71073
_diffrn_reflns_av_R_equivalents 0.0800
_diffrn_reflns_av_unetI/netI 0.0600
_diffrn_reflns_Laue_measured_fraction_full 1.000
_diffrn_reflns_Laue_measured_fraction_max 0.997
_diffrn_reflns_limit_h_max 15
_diffrn_reflns_limit_h_min -14
_diffrn_reflns_limit_k_max 12
_diffrn_reflns_limit_k_min -12
_diffrn_reflns_limit_l_max 12
_diffrn_reflns_limit_l_min -20
_diffrn_reflns_number 9864
_diffrn_reflns_point_group_measured_fraction_full 1.000
_diffrn_reflns_point_group_measured_fraction_max 0.997
_diffrn_reflns_theta_full 25.242
_diffrn_reflns_theta_max 26.810
_diffrn_reflns_theta_min 2.498
_exptl_absorpt_coefficient_mu 0.439
_exptl_absorpt_correction_T_max 0.7454
_exptl_absorpt_correction_T_min 0.6009
_exptl_absorpt_correction_type multi-scan
_exptl_absorpt_process_details
;
SADABS-2014/5 (Bruker,2014/5) was used for absorption correction.
wR2(int) was 0.1312 before and 0.0718 after correction.
The Ratio of minimum to maximum transmission is 0.8061.
The \l/2 correction factor is 0.00150.
;
_exptl_crystal_colour 'clear whiteish colourless'
_exptl_crystal_colour_lustre clear
_exptl_crystal_colour_modifier whiteish
_exptl_crystal_colour_primary colourless
_exptl_crystal_density_diffrn 1.995
_exptl_crystal_description block
_exptl_crystal_F_000 1232
_exptl_crystal_size_max 0.24
_exptl_crystal_size_mid 0.22
_exptl_crystal_size_min 0.2
_refine_diff_density_max 0.405
_refine_diff_density_min -0.467
_refine_diff_density_rms 0.083
_refine_ls_extinction_method none
_refine_ls_goodness_of_fit_ref 1.045
_refine_ls_hydrogen_treatment mixed
_refine_ls_matrix_type full
_refine_ls_number_parameters 176
_refine_ls_number_reflns 2146
_refine_ls_number_restraints 1
_refine_ls_restrained_S_all 1.046
_refine_ls_R_factor_all 0.0685
_refine_ls_R_factor_gt 0.0456
_refine_ls_shift/su_max 0.000
_refine_ls_shift/su_mean 0.000
_refine_ls_structure_factor_coef Fsqd
_refine_ls_weighting_details 'w=1/[\s^2^(Fo^2^)+(0.0407P)^2^+1.2268P] where P=(Fo^2^+2Fc^2^)/3'
_refine_ls_weighting_scheme calc
_refine_ls_wR_factor_gt 0.1001
_refine_ls_wR_factor_ref 0.1124
_reflns_Friedel_coverage 0.000
_reflns_number_gt 1569
_reflns_number_total 2146
_reflns_threshold_expression 'I > 2\s(I)'
_cod_data_source_file c9ta04677a2.cif
_cod_data_source_block wy
_cod_original_cell_volume 2015.2(7)
_cod_database_code 7237673
_shelx_space_group_comment
;
The symmetry employed for this shelxl refinement is uniquely defined
by the following loop, which should always be used as a source of
symmetry information in preference to the above space-group names.
They are only intended as comments.
;
_olex2_refinement_description
;
1. Fixed Uiso
 At 1.2 times of:
  All N(H,H) groups
2. Restrained distances
 O1-H1
 0.84 with sigma of 0.02
3.a X=CH2 refined with riding coordinates:
 N1(H1A,H1B), N3(H3A,H3B), N5(H5A,H5B)
;
_shelx_shelxl_version_number 2014/7
_olex2_submission_special_instructions 'No special instructions were received'

loop_
_space_group_symop_operation_xyz
'x, y, z'
'-x+1/2, -y, z+1/2'
'-x, y+1/2, -z+1/2'
'x+1/2, -y+1/2, -z'
'-x, -y, -z'
'x-1/2, y, -z-1/2'
'x, -y-1/2, z-1/2'
'-x-1/2, y-1/2, z'

loop_
_atom_site_label
_atom_site_type_symbol
_atom_site_fract_x
_atom_site_fract_y
_atom_site_fract_z
_atom_site_U_iso_or_equiv
_atom_site_adp_type
_atom_site_occupancy
_atom_site_site_symmetry_order
_atom_site_calc_flag
_atom_site_refinement_flags_posn
Cl1 Cl 0.63526(5) 0.18419(7) 0.40307(4) 0.0195(2) Uani 1 1 d .
O2 O 0.61532(15) 0.51322(19) 0.55149(12) 0.0187(5) Uani 1 1 d .
O1 O 0.86154(15) 0.2016(2) 0.64791(13) 0.0191(5) Uani 1 1 d D
O4 O 0.50288(17) 0.0366(2) 0.74604(12) 0.0243(5) Uani 1 1 d .
O3 O 0.39056(16) 0.1554(2) 0.67571(13) 0.0255(5) Uani 1 1 d .
N6 N 0.75604(18) 0.2390(2) 0.64092(14) 0.0154(5) Uani 1 1 d .
N4 N 0.48357(19) 0.1279(2) 0.69726(14) 0.0181(5) Uani 1 1 d .
N1 N 0.81366(18) 0.4144(2) 0.55829(14) 0.0181(5) Uani 1 1 d .
H1A H 0.8001 0.4864 0.5310 0.022 Uiso 1 1 calc R
H1B H 0.8785 0.3843 0.5610 0.022 Uiso 1 1 calc R
O7 O 0.72006(18) 0.1618(2) 0.46195(14) 0.0366(6) Uani 1 1 d .
N2 N 0.63367(18) 0.3956(2) 0.59227(14) 0.0153(5) Uani 1 1 d .
N3 N 0.45229(18) 0.3693(2) 0.59753(15) 0.0202(6) Uani 1 1 d .
H3A H 0.4478 0.4434 0.5706 0.024 Uiso 1 1 calc R
H3B H 0.3947 0.3271 0.6114 0.024 Uiso 1 1 calc R
N5 N 0.7106(2) 0.0717(2) 0.72942(14) 0.0198(6) Uani 1 1 d .
H5A H 0.7784 0.0554 0.7340 0.024 Uiso 1 1 calc R
H5B H 0.6648 0.0243 0.7563 0.024 Uiso 1 1 calc R
O6 O 0.54650(17) 0.0981(3) 0.42496(15) 0.0387(6) Uani 1 1 d .
O5 O 0.6041(2) 0.3213(2) 0.40430(16) 0.0428(7) Uani 1 1 d .
O8 O 0.6754(2) 0.1490(2) 0.32411(14) 0.0427(7) Uani 1 1 d .
C1 C 0.7362(2) 0.3511(3) 0.59535(16) 0.0152(6) Uani 1 1 d .
C2 C 0.5462(2) 0.3211(3) 0.61718(16) 0.0152(6) Uani 1 1 d .
C4 C 0.6773(2) 0.1685(3) 0.68157(16) 0.0151(6) Uani 1 1 d .
C3 C 0.5699(2) 0.2044(3) 0.66387(16) 0.0147(6) Uani 1 1 d .
H1 H 0.870(3) 0.138(3) 0.6115(19) 0.050(12) Uiso 1 1 d D

loop_
_atom_site_aniso_label
_atom_site_aniso_U_11
_atom_site_aniso_U_22
_atom_site_aniso_U_33
_atom_site_aniso_U_23
_atom_site_aniso_U_13
_atom_site_aniso_U_12
Cl1 0.0167(4) 0.0215(4) 0.0203(4) 0.0019(3) -0.0025(3) 0.0024(3)
O2 0.0181(11) 0.0147(10) 0.0232(11) 0.0059(8) -0.0027(9) -0.0002(8)
O1 0.0094(10) 0.0207(11) 0.0271(11) -0.0009(9) -0.0013(9) 0.0048(9)
O4 0.0238(12) 0.0241(11) 0.0250(11) 0.0111(10) 0.0009(9) -0.0038(10)
O3 0.0109(11) 0.0323(12) 0.0333(13) 0.0062(10) 0.0014(9) -0.0013(9)
N6 0.0101(12) 0.0171(12) 0.0190(12) 0.0021(10) -0.0005(10) 0.0029(10)
N4 0.0165(13) 0.0188(12) 0.0189(13) -0.0013(10) 0.0021(10) -0.0017(11)
N1 0.0115(12) 0.0182(12) 0.0248(13) 0.0052(11) 0.0028(10) 0.0010(10)
O7 0.0296(14) 0.0383(14) 0.0421(14) 0.0095(11) -0.0204(11) -0.0033(11)
N2 0.0131(12) 0.0141(11) 0.0188(12) 0.0041(10) 0.0001(10) 0.0006(10)
N3 0.0114(12) 0.0221(12) 0.0271(14) 0.0071(11) -0.0026(10) 0.0004(10)
N5 0.0169(13) 0.0215(13) 0.0209(13) 0.0064(11) -0.0022(10) 0.0018(11)
O6 0.0171(12) 0.0440(15) 0.0550(16) 0.0064(13) 0.0028(11) -0.0057(11)
O5 0.0477(16) 0.0282(13) 0.0526(16) 0.0016(12) -0.0028(13) 0.0175(12)
O8 0.0692(18) 0.0332(14) 0.0256(13) -0.0042(10) 0.0149(13) -0.0095(13)
C1 0.0166(15) 0.0147(13) 0.0144(13) -0.0022(11) -0.0013(11) -0.0001(12)
C2 0.0142(14) 0.0155(13) 0.0157(14) -0.0038(11) -0.0007(11) -0.0009(12)
C4 0.0161(14) 0.0157(14) 0.0136(13) -0.0051(11) -0.0012(11) -0.0016(12)
C3 0.0127(14) 0.0148(13) 0.0165(14) 0.0015(11) 0.0001(11) -0.0021(12)

loop_
_atom_type_symbol
_atom_type_description
_atom_type_scat_dispersion_real
_atom_type_scat_dispersion_imag
_atom_type_scat_source
C C 0.0033 0.0016 'International Tables Vol C Tables 4.2.6.8 and 6.1.1.4'
H H 0.0000 0.0000 'International Tables Vol C Tables 4.2.6.8 and 6.1.1.4'
Cl Cl 0.1484 0.1585 'International Tables Vol C Tables 4.2.6.8 and 6.1.1.4'
N N 0.0061 0.0033 'International Tables Vol C Tables 4.2.6.8 and 6.1.1.4'
O O 0.0106 0.0060 'International Tables Vol C Tables 4.2.6.8 and 6.1.1.4'

loop_
_geom_angle_atom_site_label_1
_geom_angle_atom_site_label_2
_geom_angle_atom_site_label_3
_geom_angle
O6 Cl1 O7 107.51(14)
O5 Cl1 O7 109.76(15)
O5 Cl1 O6 111.15(15)
O5 Cl1 O8 110.17(15)
O8 Cl1 O7 107.99(16)
O8 Cl1 O6 110.17(15)
N6 O1 H1 105(2)
O1 N6 C4 120.1(2)
C1 N6 O1 116.2(2)
C1 N6 C4 123.6(2)
O4 N4 O3 121.9(2)
O4 N4 C3 119.7(2)
O3 N4 C3 118.4(2)
H1A N1 H1B 120.0
C1 N1 H1A 120.0
C1 N1 H1B 120.0
O2 N2 C2 118.4(2)
C1 N2 O2 117.2(2)
C1 N2 C2 123.8(2)
H3A N3 H3B 120.0
C2 N3 H3A 120.0
C2 N3 H3B 120.0
H5A N5 H5B 120.0
C4 N5 H5A 120.0
C4 N5 H5B 120.0
N1 C1 N6 121.1(3)
N1 C1 N2 121.5(3)
N2 C1 N6 117.4(2)
N2 C2 C3 115.9(2)
N3 C2 N2 115.8(3)
N3 C2 C3 128.3(3)
N6 C4 C3 116.3(2)
N5 C4 N6 116.1(3)
N5 C4 C3 127.5(3)
C2 C3 N4 119.2(2)
C4 C3 N4 119.9(2)
C4 C3 C2 120.9(2)

loop_
_geom_bond_atom_site_label_1
_geom_bond_atom_site_label_2
_geom_bond_distance
Cl1 O7 1.442(2)
Cl1 O6 1.441(2)
Cl1 O5 1.419(2)
Cl1 O8 1.424(2)
O2 N2 1.366(3)
O1 N6 1.366(3)
O1 H1 0.877(19)
O4 N4 1.232(3)
O3 N4 1.237(3)
N6 C1 1.364(3)
N6 C4 1.374(4)
N4 C3 1.423(4)
N1 H1A 0.8600
N1 H1B 0.8600
N1 C1 1.299(4)
N2 C1 1.348(3)
N2 C2 1.376(3)
N3 H3A 0.8600
N3 H3B 0.8600
N3 C2 1.301(3)
N5 H5A 0.8600
N5 H5B 0.8600
N5 C4 1.308(3)
C2 C3 1.420(4)
C4 C3 1.410(4)
